data_1521029
loop_
_publ_author_name
'Fleet, M.E.'
'Liu, X.-Y.'
'Pan, Y.-M.'

_publ_section_title
;
 Rare-earth elements in chlorapatite (Ca10 (P O4)6 Cl2): uptake, site
 preference, and degradation of monoclinic structure
;
_journal_name_full 'American Mineralogist'
_journal_page_first 1437
_journal_page_last 1446
_journal_volume 85
_journal_year 2000
_chemical_formula_sum 'Ca9.8 Cl2 La0.1 Na0.1 O24 P6'
_chemical_name_systematic '(Ca9.8 Na0.1 La0.1) (P O4)6 Cl2'
_space_group_IT_number 176
_symmetry_space_group_name_Hall '-P 6c'
_symmetry_space_group_name_H-M 'P 63/m'
_cell_angle_alpha 90
_cell_angle_beta 90
_cell_angle_gamma 120
_cell_formula_units_Z 1
_cell_length_a 9.6499
_cell_length_b 9.6499
_cell_length_c 6.7725
_cell_volume 546.167
_citation_journal_id_ASTM AMMIAY
_cod_data_source_file Fleet_AMMIAY_2000_944.cif
_cod_data_source_block Ca9.8Cl2La0.1Na0.1O24P6
_cod_original_cell_volume 546.1668
_cod_database_code 1521029

loop_
_symmetry_equiv_pos_as_xyz
x,y,z
x-y,x,z+1/2
-y,x-y,z
-x,-y,z+1/2
-x+y,-x,z
y,-x+y,z+1/2
-x,-y,-z
-x+y,-x,-z-1/2
y,-x+y,-z
x,y,-z-1/2
x-y,x,-z
-y,x-y,-z-1/2

loop_
_atom_site_label
_atom_site_type_symbol
_atom_site_fract_x
_atom_site_fract_y
_atom_site_fract_z
_atom_site_occupancy
_atom_site_U_iso_or_equiv
O3 O-2 0.2673 0.3536 0.0677 1 0.0
Ca1 Ca+2 0.6667 0.3333 0.00347 0.963 0.0
Na1 Na+1 0.6667 0.3333 0.00347 0.025 0.0
La1 La+3 0.6667 0.3333 0.00347 0.0126 0.0
O1 O-2 0.4917 0.3437 0.25 1 0.0
Ca2 Ca+2 0.00393 0.25895 0.25 0.991 0.0
La2 La+3 0.00393 0.25895 0.25 0.0089 0.0
O2 O-2 0.4659 0.5926 0.25 1 0.0
P1 P+5 0.3753 0.4078 0.25 1 0.0
Cl1 Cl-1 0 0 0.4448 0.5 0.0
